data_1526381
loop_
_publ_author_name
'Huang, F.Q.'
'Brazis, P.'
'Kannewurf, C.R.'
'Ibers, J.A.'

_publ_section_title
;
 Synthesis, structure, electrical conductivity, and band structure of the
 rare-earth copper oxychalcogenide La5 Cu6 O4 S7
;
_journal_name_full 'Journal of Solid State Chemistry'
_journal_page_first 366
_journal_page_last 371
_journal_volume 155
_journal_year 2000
_chemical_formula_sum 'Cu6 La5 O4 S7'
_chemical_name_systematic 'La5 Cu6 O4 S7'
_space_group_IT_number 74
_symmetry_space_group_name_Hall '-I 2b 2'
_symmetry_space_group_name_H-M 'I m m a'
_cell_angle_alpha 90
_cell_angle_beta 90
_cell_angle_gamma 90
_cell_formula_units_Z 4
_cell_length_a 5.667
_cell_length_b 15.666
_cell_length_c 17.534
_cell_volume 1556.655
_citation_journal_id_ASTM JSSCBI
_cod_data_source_file Huang_JSSCBI_2000_58.cif
_cod_data_source_block Cu6La5O4S7
_cod_database_code 1526381

loop_
_symmetry_equiv_pos_as_xyz
x,y,z
-x,-y+1/2,z
x,-y,-z
-x,y+1/2,-z
-x,-y,-z
x,y-1/2,-z
-x,y,z
x,-y-1/2,z
x+1/2,y+1/2,z+1/2
-x+1/2,-y+1,z+1/2
x+1/2,-y+1/2,-z+1/2
-x+1/2,y+1,-z+1/2
-x+1/2,-y+1/2,-z+1/2
x+1/2,y,-z+1/2
-x+1/2,y+1/2,z+1/2
x+1/2,-y,z+1/2

loop_
_atom_site_label
_atom_site_type_symbol
_atom_site_fract_x
_atom_site_fract_y
_atom_site_fract_z
_atom_site_occupancy
_atom_site_U_iso_or_equiv
La1 La+3 0 0.06913 0.17849 1 0.0
La2 La+3 0 0.10397 0.66725 1 0.0
S3 S-2 0 0.25 0.0959 1 0.0
Cu2 Cu+1 0.2462 0 0 1 0.0
S4 S-2 0 0.25 0.5591 1 0.0
S2 S-2 0 0.5917 0.08004 1 0.0
S5 S-2 0.2033 0.25 0.7528 0.5 0.0
O2 O-2 0.25 0.5299 0.25 1 0.0
Cu1 Cu+1 0.2384 0.16454 0.01184 1 0.0
S1 S-2 0 0.07297 0.4099 1 0.0
La3 La+3 0 0.25 0.32132 1 0.0
O1 O-2 0.25 0.1573 0.25 1 0.0
